data_7708768
loop_
_publ_author_name
'Fang, Wei-hui'
'Muller, Rosa'
'Jethwa, Rajesh Bharat'
'Riesgo-Gonz\'alez, Victor'
'Li, Ning'
'Pike, Sebastian D.'
'Bond, Andrew David'
'Luo, He-Kuan'
'Zhang, Chen'
'Wright, Dominic S.'

_publ_section_title
;
 Titanium Compounds Containing Naturally Occurring Dye Molecules
;
_journal_name_full 'Dalton Transactions'
_journal_paper_doi 10.1039/D1DT03377H
_journal_year 2021
_chemical_formula_moiety 'C49 H63 Cl2 Er O15 Ti2, C3 H8 O'
_chemical_formula_sum 'C52 H71 Cl2 Er O16 Ti2'
_chemical_formula_weight 1286.04
_space_group_crystal_system monoclinic
_space_group_IT_number 14
_space_group_name_Hall '-P 2yn'
_space_group_name_H-M_alt 'P 1 21/n 1'
_atom_sites_solution_hydrogens mixed
_atom_sites_solution_primary dual
_atom_sites_solution_secondary difmap
_audit_creation_method SHELXL-2018/1
_audit_update_record
;
2019-07-03 deposited with the CCDC.	2021-11-09 downloaded from the CCDC.
;
_cell_angle_alpha 90
_cell_angle_beta 117.3726(12)
_cell_angle_gamma 90
_cell_formula_units_Z 4
_cell_length_a 21.4699(5)
_cell_length_b 13.9439(3)
_cell_length_c 21.5190(5)
_cell_measurement_reflns_used 9655
_cell_measurement_temperature 180(2)
_cell_measurement_theta_max 66.44
_cell_measurement_theta_min 2.32
_cell_volume 5720.9(2)
_computing_cell_refinement 'SAINT (Bruker, 2016)'
_computing_data_collection 'APEX3 (Bruker, 2016)'
_computing_data_reduction SAINT
_computing_molecular_graphics 'Mercury (Macrae et al., 2008)'
_computing_publication_material SHELXL
_computing_structure_refinement 'SHELXL (Sheldrick, 2015)'
_computing_structure_solution 'SHELXT (Sheldrick, 2015)'
_diffrn_ambient_temperature 180(2)
_diffrn_measured_fraction_theta_full 0.998
_diffrn_measured_fraction_theta_max 0.998
_diffrn_measurement_device_type 'Bruker D8-QUEST PHOTON-100'
_diffrn_measurement_method '\w and \f-scans'
_diffrn_radiation_type CuK\a
_diffrn_radiation_wavelength 1.54178
_diffrn_reflns_av_R_equivalents 0.0653
_diffrn_reflns_av_unetI/netI 0.0525
_diffrn_reflns_Laue_measured_fraction_full 0.998
_diffrn_reflns_Laue_measured_fraction_max 0.998
_diffrn_reflns_limit_h_max 25
_diffrn_reflns_limit_h_min -16
_diffrn_reflns_limit_k_max 15
_diffrn_reflns_limit_k_min -16
_diffrn_reflns_limit_l_max 23
_diffrn_reflns_limit_l_min -25
_diffrn_reflns_number 41664
_diffrn_reflns_point_group_measured_fraction_full 0.998
_diffrn_reflns_point_group_measured_fraction_max 0.998
_diffrn_reflns_theta_full 66.635
_diffrn_reflns_theta_max 66.635
_diffrn_reflns_theta_min 2.406
_diffrn_source 'Incoatec I\mS Cu microsource'
_exptl_absorpt_coefficient_mu 6.332
_exptl_absorpt_correction_T_max 0.7528
_exptl_absorpt_correction_T_min 0.4624
_exptl_absorpt_correction_type multi-scan
_exptl_absorpt_process_details 'SADABS (Bruker, 2014)'
_exptl_crystal_colour red
_exptl_crystal_density_diffrn 1.493
_exptl_crystal_description block
_exptl_crystal_F_000 2628
_exptl_crystal_size_max 0.160
_exptl_crystal_size_mid 0.150
_exptl_crystal_size_min 0.100
_refine_diff_density_max 0.726
_refine_diff_density_min -0.630
_refine_diff_density_rms 0.097
_refine_ls_extinction_method none
_refine_ls_goodness_of_fit_ref 1.047
_refine_ls_hydrogen_treatment mixed
_refine_ls_matrix_type full
_refine_ls_number_parameters 682
_refine_ls_number_reflns 10110
_refine_ls_number_restraints 24
_refine_ls_restrained_S_all 1.048
_refine_ls_R_factor_all 0.0705
_refine_ls_R_factor_gt 0.0463
_refine_ls_shift/su_max 0.001
_refine_ls_shift/su_mean 0.000
_refine_ls_structure_factor_coef Fsqd
_refine_ls_weighting_details 'w=1/[\s^2^(Fo^2^)+(0.0294P)^2^+17.3880P] where P=(Fo^2^+2Fc^2^)/3'
_refine_ls_weighting_scheme calc
_refine_ls_wR_factor_gt 0.0985
_refine_ls_wR_factor_ref 0.1109
_reflns_Friedel_coverage 0.000
_reflns_number_gt 7595
_reflns_number_total 10110
_reflns_threshold_expression 'I > 2\s(I)'
_cod_data_source_file d1dt03377h2.cif
_cod_data_source_block 7
_cod_original_sg_symbol_H-M 'P 21/n'
_cod_database_code 7708768
_cambridge_user_name 'Weihui Fang'
_cambridge_user_crsid wf250
_cambridge_supervisor_name 'Dominic Wright'
_cambridge_supervisor_crsid dsw1000
_cambridge_crystallographer_name 'Andrew Bond'
_cambridge_crystallographer_crsid adb29
_cambridge_sample_id wf048-2-Er
_cambridge_data_id DW_B2_0248
_shelx_space_group_comment
;
The symmetry employed for this shelxl refinement is uniquely defined
by the following loop, which should always be used as a source of
symmetry information in preference to the above space-group names.
They are only intended as comments.
;
_shelx_estimated_absorpt_t_min 0.431
_shelx_estimated_absorpt_t_max 0.570

loop_
_space_group_symop_operation_xyz
'x, y, z'
'-x+1/2, y+1/2, -z+1/2'
'-x, -y, -z'
'x-1/2, -y-1/2, z-1/2'

loop_
_atom_site_label
_atom_site_type_symbol
_atom_site_fract_x
_atom_site_fract_y
_atom_site_fract_z
_atom_site_U_iso_or_equiv
_atom_site_adp_type
_atom_site_occupancy
_atom_site_site_symmetry_order
_atom_site_calc_flag
_atom_site_refinement_flags_posn
_atom_site_refinement_flags_adp
_atom_site_refinement_flags_occupancy
_atom_site_disorder_assembly
_atom_site_disorder_group
Er1 Er 0.32022(2) 0.24428(2) 0.55561(2) 0.02789(9) Uani 1 1 d . . . . .
Ti1 Ti 0.26109(5) 0.36739(6) 0.66711(4) 0.0291(2) Uani 1 1 d . . . . .
Ti2 Ti 0.25087(5) 0.05327(6) 0.43762(4) 0.0296(2) Uani 1 1 d . . . . .
Cl1 Cl 0.24671(8) 0.36444(10) 0.45455(7) 0.0441(3) Uani 1 1 d . . . . .
Cl2 Cl 0.40389(7) 0.12096(10) 0.64578(7) 0.0457(3) Uani 1 1 d . . . . .
O1 O 0.17602(18) -0.0357(2) 0.44258(17) 0.0345(8) Uani 1 1 d . . . . .
O2 O 0.23539(17) 0.1245(2) 0.51421(16) 0.0291(7) Uani 1 1 d . . . . .
O3 O 0.02543(19) -0.0694(3) 0.58400(19) 0.0411(9) Uani 1 1 d . . . . .
O4 O 0.24778(16) 0.2453(2) 0.60964(16) 0.0283(7) Uani 1 1 d . . . . .
O5 O 0.30099(18) 0.4950(2) 0.69368(17) 0.0343(8) Uani 1 1 d . . . . .
O6 O 0.33670(17) 0.3724(2) 0.62883(16) 0.0283(7) Uani 1 1 d . . . . .
O7 O 0.41982(17) 0.3250(2) 0.56978(17) 0.0339(8) Uani 1 1 d . . . . .
O8 O 0.5465(2) 0.6697(3) 0.6442(2) 0.0476(10) Uani 1 1 d . . . . .
O9 O 0.1942(2) 0.4186(3) 0.5620(2) 0.0437(10) Uani 1 1 d . . . . .
O10 O 0.1881(2) 0.3918(3) 0.68325(19) 0.0415(9) Uani 1 1 d . . . . .
O11 O 0.3161(2) 0.3050(3) 0.74475(18) 0.0425(9) Uani 1 1 d . . . . .
O12 O 0.18359(18) 0.1133(3) 0.36687(18) 0.0433(9) Uani 1 1 d D . . . .
O13 O 0.32412(17) 0.1503(2) 0.47004(16) 0.0296(7) Uani 1 1 d . . . . .
O14 O 0.27714(19) -0.0302(2) 0.39123(17) 0.0394(9) Uani 1 1 d D . . . .
O15 O 0.3178(2) -0.0312(3) 0.5306(2) 0.0383(9) Uani 1 1 d . . . . .
O16 O 0.5676(3) 0.8188(4) 0.7578(3) 0.0735(14) Uani 1 1 d . . . . .
H16 H 0.561930 0.777660 0.726526 0.110 Uiso 1 1 d R U . . .
C1 C 0.0294(3) -0.2529(4) 0.3871(3) 0.0405(12) Uani 1 1 d . . . . .
H1A H 0.020471 -0.294129 0.348793 0.049 Uiso 1 1 calc R U . . .
C2 C 0.0787(3) -0.1804(4) 0.4044(3) 0.0381(12) Uani 1 1 d . . . . .
H2A H 0.103987 -0.172470 0.378313 0.046 Uiso 1 1 calc R U . . .
C3 C 0.0912(2) -0.1191(3) 0.4599(2) 0.0289(10) Uani 1 1 d . . . . .
C4 C 0.1432(2) -0.0411(3) 0.4778(2) 0.0288(10) Uani 1 1 d . . . . .
C5 C 0.1529(2) 0.0258(3) 0.5326(2) 0.0253(10) Uani 1 1 d . . . . .
C6 C 0.1982(2) 0.1042(3) 0.5472(2) 0.0240(10) Uani 1 1 d . . . . .
C7 C 0.2057(2) 0.1698(3) 0.6011(2) 0.0261(10) Uani 1 1 d . . . . .
C8 C 0.1720(3) 0.1531(4) 0.6414(2) 0.0337(11) Uani 1 1 d . . . . .
H8A H 0.179349 0.195020 0.678942 0.040 Uiso 1 1 calc R U . . .
C9 C 0.1271(3) 0.0749(4) 0.6269(3) 0.0337(11) Uani 1 1 d . . . . .
H9A H 0.104162 0.063811 0.654841 0.040 Uiso 1 1 calc R U . . .
C10 C 0.1156(2) 0.0133(3) 0.5726(2) 0.0283(10) Uani 1 1 d . . . . .
C11 C 0.0628(3) -0.0632(4) 0.5552(3) 0.0314(11) Uani 1 1 d . . . . .
C12 C 0.0537(2) -0.1310(3) 0.4984(2) 0.0307(11) Uani 1 1 d . . . . .
C13 C 0.0050(3) -0.2048(4) 0.4807(3) 0.0382(12) Uani 1 1 d . . . . .
H13A H -0.020146 -0.213766 0.506845 0.046 Uiso 1 1 calc R U . . .
C14 C -0.0070(3) -0.2652(4) 0.4257(3) 0.0427(13) Uani 1 1 d . . . . .
H14A H -0.040317 -0.315567 0.414058 0.051 Uiso 1 1 calc R U . . .
C15 C 0.5996(3) 0.3713(4) 0.5487(3) 0.0437(13) Uani 1 1 d . . . . .
H15A H 0.618470 0.322690 0.531429 0.052 Uiso 1 1 calc R U . . .
C16 C 0.5408(3) 0.3529(4) 0.5575(3) 0.0397(12) Uani 1 1 d . . . . .
H16A H 0.518853 0.291879 0.545486 0.048 Uiso 1 1 calc R U . . .
C17 C 0.5140(2) 0.4234(4) 0.5839(2) 0.0294(10) Uani 1 1 d . . . . .
C18 C 0.4500(2) 0.4033(3) 0.5918(2) 0.0282(10) Uani 1 1 d . . . . .
C19 C 0.4271(2) 0.4739(3) 0.6263(2) 0.0256(10) Uani 1 1 d . . . . .
C20 C 0.3732(2) 0.4527(3) 0.6429(2) 0.0249(10) Uani 1 1 d . . . . .
C21 C 0.3527(3) 0.5212(3) 0.6801(2) 0.0293(10) Uani 1 1 d . . . . .
C22 C 0.3875(3) 0.6080(3) 0.7001(3) 0.0353(12) Uani 1 1 d . . . . .
H22A H 0.374893 0.653314 0.725352 0.042 Uiso 1 1 calc R U . . .
C23 C 0.4410(3) 0.6281(4) 0.6829(3) 0.0350(11) Uani 1 1 d . . . . .
H23A H 0.464489 0.688008 0.696632 0.042 Uiso 1 1 calc R U . . .
C24 C 0.4613(2) 0.5648(3) 0.6467(2) 0.0286(10) Uani 1 1 d . . . . .
C25 C 0.5198(3) 0.5900(4) 0.6318(2) 0.0326(11) Uani 1 1 d . . . . .
C26 C 0.5466(2) 0.5134(4) 0.6021(2) 0.0307(11) Uani 1 1 d . . . . .
C27 C 0.6052(3) 0.5311(4) 0.5920(3) 0.0386(12) Uani 1 1 d . . . . .
H27A H 0.627471 0.592040 0.603738 0.046 Uiso 1 1 calc R U . . .
C28 C 0.6309(3) 0.4614(4) 0.5654(3) 0.0436(14) Uani 1 1 d . . . . .
H28A H 0.670466 0.474507 0.558109 0.052 Uiso 1 1 calc R U . . .
C290 C 0.1140(4) 0.1512(6) 0.3283(4) 0.060(3) Uiso 0.738(10) 1 d D . P A 1
H290 H 0.104975 0.187481 0.363464 0.071 Uiso 0.738(10) 1 calc R U P A 1
C300 C 0.1122(6) 0.2244(7) 0.2775(6) 0.104(4) Uiso 0.738(10) 1 d D . P A 1
H30A H 0.138417 0.281293 0.302786 0.156 Uiso 0.738(10) 1 calc R U P A 1
H30B H 0.063477 0.242194 0.246495 0.156 Uiso 0.738(10) 1 calc R U P A 1
H30C H 0.133646 0.198023 0.249593 0.156 Uiso 0.738(10) 1 calc R U P A 1
C310 C 0.0594(4) 0.0763(6) 0.3012(5) 0.069(3) Uiso 0.738(10) 1 d D . P A 1
H31A H 0.067042 0.035192 0.268389 0.104 Uiso 0.738(10) 1 calc R U P A 1
H31B H 0.013106 0.106524 0.276970 0.104 Uiso 0.738(10) 1 calc R U P A 1
H31C H 0.061754 0.037482 0.340169 0.104 Uiso 0.738(10) 1 calc R U P A 1
C291 C 0.1385(9) 0.1911(12) 0.3289(8) 0.078(9) Uiso 0.262(10) 1 d D . P A 2
H291 H 0.169796 0.246737 0.333768 0.093 Uiso 0.262(10) 1 calc R U P A 2
C301 C 0.1009(12) 0.167(2) 0.2526(6) 0.078(9) Uiso 0.262(10) 1 d D . P A 2
H30D H 0.135191 0.152668 0.235799 0.117 Uiso 0.262(10) 1 calc R U P A 2
H30E H 0.072366 0.222447 0.226672 0.117 Uiso 0.262(10) 1 calc R U P A 2
H30F H 0.070472 0.111741 0.245343 0.117 Uiso 0.262(10) 1 calc R U P A 2
C311 C 0.0933(11) 0.2212(18) 0.3615(12) 0.083(10) Uiso 0.262(10) 1 d D . P A 2
H31D H 0.069728 0.164873 0.368112 0.124 Uiso 0.262(10) 1 calc R U P A 2
H31E H 0.058125 0.267226 0.330754 0.124 Uiso 0.262(10) 1 calc R U P A 2
H31F H 0.122458 0.251278 0.406902 0.124 Uiso 0.262(10) 1 calc R U P A 2
C320 C 0.2542(4) -0.0618(6) 0.3203(4) 0.046(2) Uiso 0.706(15) 1 d D . P B 1
H320 H 0.240650 -0.003682 0.289625 0.056 Uiso 0.706(15) 1 calc R U P B 1
C330 C 0.3133(5) -0.1094(9) 0.3146(6) 0.085(4) Uiso 0.706(15) 1 d D . P B 1
H33A H 0.356296 -0.072018 0.340403 0.127 Uiso 0.706(15) 1 calc R U P B 1
H33B H 0.302693 -0.113410 0.265259 0.127 Uiso 0.706(15) 1 calc R U P B 1
H33C H 0.319885 -0.174100 0.334401 0.127 Uiso 0.706(15) 1 calc R U P B 1
C340 C 0.1898(4) -0.1237(7) 0.2978(5) 0.070(3) Uiso 0.706(15) 1 d D . P B 1
H34A H 0.201493 -0.180705 0.327708 0.105 Uiso 0.706(15) 1 calc R U P B 1
H34B H 0.173142 -0.143349 0.249023 0.105 Uiso 0.706(15) 1 calc R U P B 1
H34C H 0.152933 -0.087233 0.302106 0.105 Uiso 0.706(15) 1 calc R U P B 1
C321 C 0.2642(8) -0.1047(12) 0.3418(7) 0.063(7) Uiso 0.294(15) 1 d D . P B 2
H321 H 0.246237 -0.158940 0.359522 0.076 Uiso 0.294(15) 1 calc R U P B 2
C331 C 0.3288(9) -0.1430(16) 0.3426(12) 0.065(7) Uiso 0.294(15) 1 d D . P B 2
H33D H 0.355678 -0.090257 0.336551 0.097 Uiso 0.294(15) 1 calc R U P B 2
H33E H 0.316222 -0.189173 0.304296 0.097 Uiso 0.294(15) 1 calc R U P B 2
H33F H 0.357279 -0.175096 0.387350 0.097 Uiso 0.294(15) 1 calc R U P B 2
C341 C 0.2047(11) -0.0812(19) 0.2724(7) 0.092(10) Uiso 0.294(15) 1 d D . P B 2
H34D H 0.215950 -0.023333 0.253746 0.138 Uiso 0.294(15) 1 calc R U P B 2
H34E H 0.162297 -0.069959 0.277695 0.138 Uiso 0.294(15) 1 calc R U P B 2
H34F H 0.196648 -0.134789 0.240164 0.138 Uiso 0.294(15) 1 calc R U P B 2
C35 C 0.3512(3) -0.1236(4) 0.5354(3) 0.0536(16) Uani 1 1 d . . . . .
H35A H 0.360839 -0.129279 0.494291 0.064 Uiso 1 1 calc R U . . .
C36 C 0.2989(4) -0.2000(4) 0.5283(4) 0.0620(18) Uani 1 1 d . . . . .
H36A H 0.256997 -0.193161 0.483062 0.093 Uiso 1 1 calc R U . . .
H36B H 0.285827 -0.193277 0.566131 0.093 Uiso 1 1 calc R U . . .
H36C H 0.319758 -0.263368 0.531060 0.093 Uiso 1 1 calc R U . . .
C37 C 0.4194(4) -0.1299(5) 0.5997(4) 0.0663(19) Uani 1 1 d . . . . .
H37A H 0.449670 -0.076814 0.600479 0.099 Uiso 1 1 calc R U . . .
H37B H 0.442131 -0.191020 0.600111 0.099 Uiso 1 1 calc R U . . .
H37C H 0.411465 -0.126026 0.640986 0.099 Uiso 1 1 calc R U . . .
C38 C 0.3688(3) 0.1773(4) 0.4396(3) 0.0394(13) Uani 1 1 d . . . . .
H38A H 0.390301 0.240661 0.460080 0.047 Uiso 1 1 calc R U . . .
C39 C 0.3264(3) 0.1907(5) 0.3611(3) 0.0556(17) Uani 1 1 d . . . . .
H39A H 0.289558 0.238473 0.351331 0.083 Uiso 1 1 calc R U . . .
H39B H 0.304919 0.129531 0.339347 0.083 Uiso 1 1 calc R U . . .
H39C H 0.357303 0.212781 0.341779 0.083 Uiso 1 1 calc R U . . .
C40 C 0.4273(3) 0.1061(5) 0.4606(4) 0.066(2) Uani 1 1 d . . . . .
H40A H 0.453739 0.103737 0.511726 0.099 Uiso 1 1 calc R U . . .
H40B H 0.458542 0.125396 0.441021 0.099 Uiso 1 1 calc R U . . .
H40C H 0.407738 0.042562 0.442685 0.099 Uiso 1 1 calc R U . . .
C41 C 0.1452(3) 0.4974(4) 0.5376(3) 0.0457(14) Uani 1 1 d . . . . .
H41A H 0.134132 0.516141 0.576298 0.055 Uiso 1 1 calc R U . . .
C42 C 0.0782(4) 0.4653(6) 0.4763(4) 0.074(2) Uani 1 1 d . . . . .
H42A H 0.058307 0.411280 0.490408 0.111 Uiso 1 1 calc R U . . .
H42B H 0.087969 0.445187 0.438006 0.111 Uiso 1 1 calc R U . . .
H42C H 0.044576 0.518477 0.460492 0.111 Uiso 1 1 calc R U . . .
C43 C 0.1788(4) 0.5818(5) 0.5216(3) 0.0603(17) Uani 1 1 d . . . . .
H43A H 0.222757 0.597840 0.562994 0.091 Uiso 1 1 calc R U . . .
H43B H 0.146956 0.636935 0.508769 0.091 Uiso 1 1 calc R U . . .
H43C H 0.188621 0.565878 0.482628 0.091 Uiso 1 1 calc R U . . .
C44 C 0.1754(4) 0.4379(6) 0.7350(4) 0.075(2) Uani 1 1 d . . . . .
H44A H 0.194880 0.503608 0.736885 0.090 Uiso 1 1 calc R U . . .
C45 C 0.2135(4) 0.4060(7) 0.8042(4) 0.086(3) Uani 1 1 d . . . . .
H45A H 0.263598 0.404683 0.817042 0.130 Uiso 1 1 calc R U . . .
H45B H 0.197965 0.341292 0.808424 0.130 Uiso 1 1 calc R U . . .
H45C H 0.205568 0.449590 0.835592 0.130 Uiso 1 1 calc R U . . .
C46 C 0.0988(3) 0.4566(5) 0.7073(3) 0.064(2) Uani 1 1 d . . . . .
H46A H 0.079312 0.478810 0.658775 0.097 Uiso 1 1 calc R U . . .
H46B H 0.091690 0.505896 0.735883 0.097 Uiso 1 1 calc R U . . .
H46C H 0.075152 0.397339 0.709117 0.097 Uiso 1 1 calc R U . . .
C47 C 0.3563(3) 0.2238(4) 0.7802(3) 0.0517(15) Uani 1 1 d . . . . .
H47A H 0.341607 0.168650 0.746709 0.062 Uiso 1 1 calc R U . . .
C48 C 0.4323(4) 0.2427(6) 0.8040(4) 0.075(2) Uani 1 1 d . . . . .
H48A H 0.439786 0.258495 0.763557 0.112 Uiso 1 1 calc R U . . .
H48B H 0.459585 0.185458 0.827258 0.112 Uiso 1 1 calc R U . . .
H48C H 0.447605 0.296609 0.836949 0.112 Uiso 1 1 calc R U . . .
C49 C 0.3399(5) 0.1990(6) 0.8401(4) 0.083(2) Uani 1 1 d . . . . .
H49A H 0.289801 0.184644 0.821281 0.124 Uiso 1 1 calc R U . . .
H49B H 0.351984 0.253482 0.872292 0.124 Uiso 1 1 calc R U . . .
H49C H 0.367397 0.142805 0.865185 0.124 Uiso 1 1 calc R U . . .
C50 C 0.6058(4) 0.9047(5) 0.7632(4) 0.068(2) Uani 1 1 d . . . . .
H50A H 0.601108 0.920907 0.715933 0.081 Uiso 1 1 calc R U . . .
C51 C 0.6818(4) 0.8921(7) 0.8130(5) 0.097(3) Uani 1 1 d . . . . .
H51A H 0.701526 0.841299 0.795838 0.145 Uiso 1 1 calc R U . . .
H51B H 0.686931 0.874463 0.859154 0.145 Uiso 1 1 calc R U . . .
H51C H 0.706778 0.952317 0.816525 0.145 Uiso 1 1 calc R U . . .
C52 C 0.5748(4) 0.9815(7) 0.7856(5) 0.101(3) Uani 1 1 d . . . . .
H52A H 0.524518 0.985877 0.753338 0.151 Uiso 1 1 calc R U . . .
H52B H 0.597537 1.042448 0.785633 0.151 Uiso 1 1 calc R U . . .
H52C H 0.581305 0.967966 0.832909 0.151 Uiso 1 1 calc R U . . .
H1 H 0.204(5) 0.408(7) 0.533(5) 0.12(4) Uiso 1 1 d . . . . .
H2 H 0.341(2) -0.002(3) 0.557(2) 0.013(14) Uiso 1 1 d . . . . .

loop_
_atom_site_aniso_label
_atom_site_aniso_U_11
_atom_site_aniso_U_22
_atom_site_aniso_U_33
_atom_site_aniso_U_23
_atom_site_aniso_U_13
_atom_site_aniso_U_12
Er1 0.03514(15) 0.02609(15) 0.02944(15) -0.00461(12) 0.02084(12) -0.00484(13)
Ti1 0.0398(5) 0.0271(5) 0.0285(4) -0.0048(4) 0.0227(4) -0.0055(4)
Ti2 0.0370(5) 0.0296(5) 0.0296(5) -0.0069(4) 0.0217(4) -0.0066(4)
Cl1 0.0603(8) 0.0435(7) 0.0353(7) 0.0072(6) 0.0278(6) 0.0116(7)
Cl2 0.0532(8) 0.0416(7) 0.0340(7) 0.0035(6) 0.0130(6) 0.0042(6)
O1 0.0400(19) 0.0362(19) 0.0347(18) -0.0109(16) 0.0234(16) -0.0122(16)
O2 0.0347(18) 0.0299(17) 0.0307(17) -0.0050(14) 0.0218(15) -0.0047(15)
O3 0.048(2) 0.040(2) 0.046(2) -0.0056(17) 0.0309(19) -0.0139(18)
O4 0.0354(17) 0.0252(16) 0.0327(17) -0.0070(14) 0.0230(14) -0.0064(15)
O5 0.047(2) 0.0293(18) 0.038(2) -0.0080(15) 0.0294(17) -0.0071(16)
O6 0.0353(18) 0.0257(17) 0.0330(18) -0.0068(14) 0.0235(15) -0.0066(14)
O7 0.0391(19) 0.0290(18) 0.041(2) -0.0085(15) 0.0243(17) -0.0054(16)
O8 0.046(2) 0.035(2) 0.068(3) -0.0051(19) 0.032(2) -0.0127(18)
O9 0.054(2) 0.050(2) 0.032(2) 0.0056(17) 0.0231(19) 0.0194(19)
O10 0.057(2) 0.039(2) 0.044(2) -0.0100(17) 0.0364(19) -0.0082(18)
O11 0.063(3) 0.036(2) 0.0308(19) 0.0009(16) 0.0235(18) -0.0060(18)
O12 0.045(2) 0.050(2) 0.033(2) -0.0002(17) 0.0164(17) -0.0009(18)
O13 0.0375(18) 0.0283(17) 0.0308(18) -0.0034(14) 0.0224(15) -0.0028(15)
O14 0.051(2) 0.041(2) 0.039(2) -0.0131(16) 0.0320(18) -0.0085(17)
O15 0.043(2) 0.034(2) 0.037(2) -0.0051(18) 0.0175(19) -0.0021(18)
O16 0.084(3) 0.078(3) 0.073(3) -0.023(3) 0.048(3) -0.034(3)
C1 0.043(3) 0.033(3) 0.048(3) -0.014(3) 0.023(3) -0.007(3)
C2 0.041(3) 0.032(3) 0.047(3) -0.010(2) 0.025(3) -0.008(2)
C3 0.028(2) 0.027(2) 0.029(2) -0.001(2) 0.011(2) -0.003(2)
C4 0.029(2) 0.029(3) 0.030(3) -0.001(2) 0.015(2) -0.001(2)
C5 0.026(2) 0.024(2) 0.025(2) -0.0019(19) 0.011(2) -0.0019(19)
C6 0.021(2) 0.027(2) 0.025(2) 0.0006(19) 0.0122(19) 0.0000(19)
C7 0.029(2) 0.026(2) 0.024(2) 0.0006(19) 0.013(2) -0.001(2)
C8 0.044(3) 0.035(3) 0.028(3) -0.009(2) 0.022(2) -0.010(2)
C9 0.038(3) 0.037(3) 0.036(3) -0.006(2) 0.027(2) -0.010(2)
C10 0.031(3) 0.030(3) 0.027(2) -0.001(2) 0.015(2) -0.004(2)
C11 0.032(3) 0.032(3) 0.035(3) 0.001(2) 0.020(2) -0.006(2)
C12 0.030(3) 0.027(3) 0.031(3) 0.000(2) 0.010(2) 0.000(2)
C13 0.039(3) 0.034(3) 0.047(3) -0.003(2) 0.024(3) -0.009(2)
C14 0.042(3) 0.032(3) 0.054(3) -0.009(3) 0.022(3) -0.015(2)
C15 0.042(3) 0.050(3) 0.049(3) 0.002(3) 0.030(3) 0.004(3)
C16 0.040(3) 0.041(3) 0.045(3) -0.002(2) 0.025(3) -0.003(2)
C17 0.025(2) 0.034(3) 0.026(2) 0.003(2) 0.010(2) -0.002(2)
C18 0.027(2) 0.032(3) 0.025(2) 0.003(2) 0.012(2) -0.002(2)
C19 0.025(2) 0.027(2) 0.020(2) 0.0018(18) 0.0062(19) -0.0033(19)
C20 0.032(3) 0.020(2) 0.025(2) 0.0005(18) 0.014(2) -0.001(2)
C21 0.039(3) 0.028(2) 0.021(2) 0.0026(19) 0.013(2) 0.000(2)
C22 0.047(3) 0.027(3) 0.036(3) -0.006(2) 0.022(2) -0.006(2)
C23 0.041(3) 0.024(3) 0.036(3) -0.002(2) 0.015(2) -0.009(2)
C24 0.032(3) 0.027(3) 0.026(2) 0.002(2) 0.013(2) -0.001(2)
C25 0.030(3) 0.034(3) 0.028(3) 0.001(2) 0.008(2) -0.007(2)
C26 0.027(2) 0.038(3) 0.026(2) 0.008(2) 0.011(2) 0.000(2)
C27 0.031(3) 0.045(3) 0.034(3) 0.007(2) 0.010(2) -0.001(2)
C28 0.030(3) 0.056(4) 0.049(3) 0.007(3) 0.021(3) -0.001(3)
C35 0.068(4) 0.036(3) 0.065(4) 0.005(3) 0.037(4) 0.013(3)
C36 0.072(5) 0.032(3) 0.086(5) 0.001(3) 0.040(4) 0.002(3)
C37 0.063(4) 0.052(4) 0.085(5) 0.014(4) 0.036(4) 0.022(3)
C38 0.047(3) 0.041(3) 0.047(3) -0.009(3) 0.036(3) -0.017(3)
C39 0.078(4) 0.061(4) 0.046(3) -0.016(3) 0.045(3) -0.034(4)
C40 0.055(4) 0.072(5) 0.098(6) -0.013(4) 0.057(4) -0.002(4)
C41 0.060(4) 0.047(3) 0.041(3) 0.005(3) 0.033(3) 0.016(3)
C42 0.055(4) 0.087(6) 0.075(5) 0.018(4) 0.027(4) 0.004(4)
C43 0.068(4) 0.055(4) 0.054(4) 0.006(3) 0.025(3) 0.006(3)
C44 0.079(5) 0.108(6) 0.054(4) -0.001(4) 0.045(4) 0.030(5)
C45 0.069(5) 0.144(8) 0.054(4) -0.030(5) 0.034(4) -0.003(5)
C46 0.051(4) 0.089(5) 0.064(4) -0.040(4) 0.036(3) -0.016(4)
C47 0.067(4) 0.041(3) 0.039(3) -0.002(3) 0.019(3) -0.004(3)
C48 0.058(4) 0.083(5) 0.064(4) -0.023(4) 0.012(3) 0.002(4)
C49 0.132(7) 0.067(5) 0.052(4) 0.021(4) 0.044(5) 0.001(5)
C50 0.069(5) 0.078(5) 0.063(4) -0.017(4) 0.036(4) -0.022(4)
C51 0.066(5) 0.099(7) 0.100(7) -0.006(6) 0.018(5) -0.002(5)
C52 0.079(6) 0.098(7) 0.124(8) -0.024(6) 0.045(6) -0.008(5)

loop_
_atom_type_symbol
_atom_type_description
_atom_type_scat_dispersion_real
_atom_type_scat_dispersion_imag
_atom_type_scat_source
C C 0.0181 0.0091 'International Tables Vol C Tables 4.2.6.8 and 6.1.1.4'
H H 0.0000 0.0000 'International Tables Vol C Tables 4.2.6.8 and 6.1.1.4'
O O 0.0492 0.0322 'International Tables Vol C Tables 4.2.6.8 and 6.1.1.4'
Cl Cl 0.3639 0.7018 'International Tables Vol C Tables 4.2.6.8 and 6.1.1.4'
Ti Ti 0.2191 1.8069 'International Tables Vol C Tables 4.2.6.8 and 6.1.1.4'
Er Er -9.4367 3.9380 'International Tables Vol C Tables 4.2.6.8 and 6.1.1.4'

loop_
_geom_angle_atom_site_label_1
_geom_angle_atom_site_label_2
_geom_angle_atom_site_label_3
_geom_angle
_geom_angle_site_symmetry_1
_geom_angle_site_symmetry_3
_geom_angle_publ_flag
O13 Er1 O6 160.66(11) . . ?
O13 Er1 O7 90.63(11) . . ?
O6 Er1 O7 71.92(11) . . ?
O13 Er1 O2 65.99(10) . . ?
O6 Er1 O2 131.86(10) . . ?
O7 Er1 O2 156.21(11) . . ?
O13 Er1 O4 133.10(11) . . ?
O6 Er1 O4 65.24(10) . . ?
O7 Er1 O4 136.13(11) . . ?
O2 Er1 O4 67.11(10) . . ?
O13 Er1 Cl2 87.33(9) . . ?
O6 Er1 Cl2 99.60(9) . . ?
O7 Er1 Cl2 86.76(9) . . ?
O2 Er1 Cl2 87.79(9) . . ?
O4 Er1 Cl2 91.29(9) . . ?
O13 Er1 Cl1 85.95(9) . . ?
O6 Er1 Cl1 85.20(9) . . ?
O7 Er1 Cl1 88.04(9) . . ?
O2 Er1 Cl1 94.28(9) . . ?
O4 Er1 Cl1 97.16(8) . . ?
Cl2 Er1 Cl1 171.45(4) . . ?
O13 Er1 Ti2 31.12(8) . . ?
O6 Er1 Ti2 165.30(8) . . ?
O7 Er1 Ti2 121.67(8) . . ?
O2 Er1 Ti2 34.87(7) . . ?
O4 Er1 Ti2 101.97(8) . . ?
Cl2 Er1 Ti2 87.45(3) . . ?
Cl1 Er1 Ti2 89.51(3) . . ?
O13 Er1 Ti1 163.01(8) . . ?
O6 Er1 Ti1 33.70(7) . . ?
O7 Er1 Ti1 105.48(8) . . ?
O2 Er1 Ti1 98.23(7) . . ?
O4 Er1 Ti1 31.70(8) . . ?
Cl2 Er1 Ti1 98.72(3) . . ?
Cl1 Er1 Ti1 89.20(3) . . ?
Ti2 Er1 Ti1 132.74(2) . . ?
O11 Ti1 O10 100.08(17) . . ?
O11 Ti1 O5 99.19(16) . . ?
O10 Ti1 O5 94.33(15) . . ?
O11 Ti1 O4 90.50(15) . . ?
O10 Ti1 O4 112.64(15) . . ?
O5 Ti1 O4 149.32(13) . . ?
O11 Ti1 O6 94.82(15) . . ?
O10 Ti1 O6 163.78(16) . . ?
O5 Ti1 O6 76.89(12) . . ?
O4 Ti1 O6 73.32(12) . . ?
O11 Ti1 O9 169.02(16) . . ?
O10 Ti1 O9 85.42(16) . . ?
O5 Ti1 O9 89.78(16) . . ?
O4 Ti1 O9 78.59(14) . . ?
O6 Ti1 O9 80.99(14) . . ?
O11 Ti1 Er1 96.15(12) . . ?
O10 Ti1 Er1 145.59(12) . . ?
O5 Ti1 Er1 112.81(9) . . ?
O4 Ti1 Er1 36.78(8) . . ?
O6 Ti1 Er1 36.73(8) . . ?
O9 Ti1 Er1 74.40(10) . . ?
O12 Ti2 O14 99.87(17) . . ?
O12 Ti2 O13 100.75(16) . . ?
O14 Ti2 O13 104.05(14) . . ?
O12 Ti2 O1 88.96(16) . . ?
O14 Ti2 O1 95.19(14) . . ?
O13 Ti2 O1 156.47(13) . . ?
O12 Ti2 O2 95.29(15) . . ?
O14 Ti2 O2 164.18(16) . . ?
O13 Ti2 O2 77.35(12) . . ?
O1 Ti2 O2 80.47(12) . . ?
O12 Ti2 O15 168.42(16) . . ?
O14 Ti2 O15 85.25(16) . . ?
O13 Ti2 O15 87.93(15) . . ?
O1 Ti2 O15 80.20(15) . . ?
O2 Ti2 O15 79.03(14) . . ?
O12 Ti2 Er1 99.90(13) . . ?
O14 Ti2 Er1 139.68(12) . . ?
O13 Ti2 Er1 37.56(9) . . ?
O1 Ti2 Er1 119.94(9) . . ?
O2 Ti2 Er1 39.80(9) . . ?
O15 Ti2 Er1 82.26(11) . . ?
C4 O1 Ti2 137.2(3) . . ?
C6 O2 Ti2 133.0(3) . . ?
C6 O2 Er1 120.5(3) . . ?
Ti2 O2 Er1 105.34(12) . . ?
C7 O4 Ti1 129.3(3) . . ?
C7 O4 Er1 119.2(3) . . ?
Ti1 O4 Er1 111.53(13) . . ?
C21 O5 Ti1 119.3(3) . . ?
C20 O6 Ti1 114.6(3) . . ?
C20 O6 Er1 134.8(3) . . ?
Ti1 O6 Er1 109.56(13) . . ?
C18 O7 Er1 139.9(3) . . ?
C41 O9 Ti1 130.8(3) . . ?
C41 O9 H1 107(7) . . ?
Ti1 O9 H1 119(7) . . ?
C44 O10 Ti1 137.9(4) . . ?
C47 O11 Ti1 151.6(3) . . ?
C291 O12 Ti2 157.8(8) . . ?
C290 O12 Ti2 154.1(4) . . ?
C38 O13 Ti2 128.2(3) . . ?
C38 O13 Er1 119.6(3) . . ?
Ti2 O13 Er1 111.32(13) . . ?
C321 O14 Ti2 153.2(7) . . ?
C320 O14 Ti2 138.6(4) . . ?
C35 O15 Ti2 129.4(4) . . ?
C35 O15 H2 108(4) . . ?
Ti2 O15 H2 112(4) . . ?
C50 O16 H16 119.8 . . ?
C2 C1 C14 120.1(5) . . ?
C2 C1 H1A 120.0 . . ?
C14 C1 H1A 120.0 . . ?
C1 C2 C3 120.1(5) . . ?
C1 C2 H2A 120.0 . . ?
C3 C2 H2A 120.0 . . ?
C2 C3 C12 119.8(4) . . ?
C2 C3 C4 120.0(4) . . ?
C12 C3 C4 120.2(4) . . ?
O1 C4 C5 123.1(4) . . ?
O1 C4 C3 117.1(4) . . ?
C5 C4 C3 119.8(4) . . ?
C6 C5 C10 118.9(4) . . ?
C6 C5 C4 120.9(4) . . ?
C10 C5 C4 120.2(4) . . ?
O2 C6 C5 125.1(4) . . ?
O2 C6 C7 115.4(4) . . ?
C5 C6 C7 119.4(4) . . ?
O4 C7 C8 124.0(4) . . ?
O4 C7 C6 115.6(4) . . ?
C8 C7 C6 120.4(4) . . ?
C7 C8 C9 120.0(4) . . ?
C7 C8 H8A 120.0 . . ?
C9 C8 H8A 120.0 . . ?
C10 C9 C8 121.0(4) . . ?
C10 C9 H9A 119.5 . . ?
C8 C9 H9A 119.5 . . ?
C9 C10 C5 120.2(4) . . ?
C9 C10 C11 118.9(4) . . ?
C5 C10 C11 120.9(4) . . ?
O3 C11 C10 122.0(4) . . ?
O3 C11 C12 120.3(4) . . ?
C10 C11 C12 117.7(4) . . ?
C13 C12 C3 119.3(4) . . ?
C13 C12 C11 119.6(4) . . ?
C3 C12 C11 121.0(4) . . ?
C14 C13 C12 120.5(5) . . ?
C14 C13 H13A 119.7 . . ?
C12 C13 H13A 119.7 . . ?
C13 C14 C1 120.3(5) . . ?
C13 C14 H14A 119.9 . . ?
C1 C14 H14A 119.9 . . ?
C16 C15 C28 119.7(5) . . ?
C16 C15 H15A 120.1 . . ?
C28 C15 H15A 120.1 . . ?
C15 C16 C17 120.1(5) . . ?
C15 C16 H16A 119.9 . . ?
C17 C16 H16A 119.9 . . ?
C16 C17 C26 120.0(4) . . ?
C16 C17 C18 119.6(4) . . ?
C26 C17 C18 120.4(4) . . ?
O7 C18 C19 123.4(4) . . ?
O7 C18 C17 117.9(4) . . ?
C19 C18 C17 118.7(4) . . ?
C20 C19 C24 118.7(4) . . ?
C20 C19 C18 120.4(4) . . ?
C24 C19 C18 120.8(4) . . ?
O6 C20 C19 126.7(4) . . ?
O6 C20 C21 113.0(4) . . ?
C19 C20 C21 120.3(4) . . ?
O5 C21 C22 124.1(4) . . ?
O5 C21 C20 116.2(4) . . ?
C22 C21 C20 119.6(4) . . ?
C21 C22 C23 119.3(5) . . ?
C21 C22 H22A 120.4 . . ?
C23 C22 H22A 120.4 . . ?
C24 C23 C22 122.5(5) . . ?
C24 C23 H23A 118.7 . . ?
C22 C23 H23A 118.7 . . ?
C23 C24 C19 119.5(4) . . ?
C23 C24 C25 119.6(4) . . ?
C19 C24 C25 120.9(4) . . ?
O8 C25 C24 122.0(5) . . ?
O8 C25 C26 120.6(4) . . ?
C24 C25 C26 117.3(4) . . ?
C27 C26 C17 119.1(5) . . ?
C27 C26 C25 119.6(5) . . ?
C17 C26 C25 121.3(4) . . ?
C28 C27 C26 120.4(5) . . ?
C28 C27 H27A 119.8 . . ?
C26 C27 H27A 119.8 . . ?
C27 C28 C15 120.7(5) . . ?
C27 C28 H28A 119.7 . . ?
C15 C28 H28A 119.7 . . ?
O12 C290 C310 113.2(6) . . ?
O12 C290 C300 110.3(6) . . ?
C310 C290 C300 116.6(7) . . ?
O12 C290 H290 105.2 . . ?
C310 C290 H290 105.2 . . ?
C300 C290 H290 105.2 . . ?
C290 C300 H30A 109.5 . . ?
C290 C300 H30B 109.5 . . ?
H30A C300 H30B 109.5 . . ?
C290 C300 H30C 109.5 . . ?
H30A C300 H30C 109.5 . . ?
H30B C300 H30C 109.5 . . ?
C290 C310 H31A 109.5 . . ?
C290 C310 H31B 109.5 . . ?
H31A C310 H31B 109.5 . . ?
C290 C310 H31C 109.5 . . ?
H31A C310 H31C 109.5 . . ?
H31B C310 H31C 109.5 . . ?
O12 C291 C311 111.1(10) . . ?
O12 C291 C301 109.9(10) . . ?
C311 C291 C301 115.9(11) . . ?
O12 C291 H291 106.4 . . ?
C311 C291 H291 106.4 . . ?
C301 C291 H291 106.4 . . ?
C291 C301 H30D 109.5 . . ?
C291 C301 H30E 109.5 . . ?
H30D C301 H30E 109.5 . . ?
C291 C301 H30F 109.5 . . ?
H30D C301 H30F 109.5 . . ?
H30E C301 H30F 109.5 . . ?
C291 C311 H31D 109.5 . . ?
C291 C311 H31E 109.5 . . ?
H31D C311 H31E 109.5 . . ?
C291 C311 H31F 109.5 . . ?
H31D C311 H31F 109.5 . . ?
H31E C311 H31F 109.5 . . ?
O14 C320 C330 109.6(6) . . ?
O14 C320 C340 109.4(6) . . ?
C330 C320 C340 114.1(7) . . ?
O14 C320 H320 107.9 . . ?
C330 C320 H320 107.9 . . ?
C340 C320 H320 107.9 . . ?
C320 C330 H33A 109.5 . . ?
C320 C330 H33B 109.5 . . ?
H33A C330 H33B 109.5 . . ?
C320 C330 H33C 109.5 . . ?
H33A C330 H33C 109.5 . . ?
H33B C330 H33C 109.5 . . ?
C320 C340 H34A 109.5 . . ?
C320 C340 H34B 109.5 . . ?
H34A C340 H34B 109.5 . . ?
C320 C340 H34C 109.5 . . ?
H34A C340 H34C 109.5 . . ?
H34B C340 H34C 109.5 . . ?
O14 C321 C331 113.3(10) . . ?
O14 C321 C341 111.9(10) . . ?
C331 C321 C341 117.3(10) . . ?
O14 C321 H321 104.2 . . ?
C331 C321 H321 104.2 . . ?
C341 C321 H321 104.2 . . ?
C321 C331 H33D 109.5 . . ?
C321 C331 H33E 109.5 . . ?
H33D C331 H33E 109.5 . . ?
C321 C331 H33F 109.5 . . ?
H33D C331 H33F 109.5 . . ?
H33E C331 H33F 109.5 . . ?
C321 C341 H34D 109.5 . . ?
C321 C341 H34E 109.5 . . ?
H34D C341 H34E 109.5 . . ?
C321 C341 H34F 109.5 . . ?
H34D C341 H34F 109.5 . . ?
H34E C341 H34F 109.5 . . ?
O15 C35 C37 111.2(5) . . ?
O15 C35 C36 107.4(5) . . ?
C37 C35 C36 115.0(6) . . ?
O15 C35 H35A 107.6 . . ?
C37 C35 H35A 107.6 . . ?
C36 C35 H35A 107.6 . . ?
C35 C36 H36A 109.5 . . ?
C35 C36 H36B 109.5 . . ?
H36A C36 H36B 109.5 . . ?
C35 C36 H36C 109.5 . . ?
H36A C36 H36C 109.5 . . ?
H36B C36 H36C 109.5 . . ?
C35 C37 H37A 109.5 . . ?
C35 C37 H37B 109.5 . . ?
H37A C37 H37B 109.5 . . ?
C35 C37 H37C 109.5 . . ?
H37A C37 H37C 109.5 . . ?
H37B C37 H37C 109.5 . . ?
O13 C38 C40 109.3(4) . . ?
O13 C38 C39 110.8(4) . . ?
C40 C38 C39 114.0(5) . . ?
O13 C38 H38A 107.5 . . ?
C40 C38 H38A 107.5 . . ?
C39 C38 H38A 107.5 . . ?
C38 C39 H39A 109.5 . . ?
C38 C39 H39B 109.5 . . ?
H39A C39 H39B 109.5 . . ?
C38 C39 H39C 109.5 . . ?
H39A C39 H39C 109.5 . . ?
H39B C39 H39C 109.5 . . ?
C38 C40 H40A 109.5 . . ?
C38 C40 H40B 109.5 . . ?
H40A C40 H40B 109.5 . . ?
C38 C40 H40C 109.5 . . ?
H40A C40 H40C 109.5 . . ?
H40B C40 H40C 109.5 . . ?
O9 C41 C43 109.5(5) . . ?
O9 C41 C42 109.6(5) . . ?
C43 C41 C42 113.5(5) . . ?
O9 C41 H41A 108.0 . . ?
C43 C41 H41A 108.0 . . ?
C42 C41 H41A 108.0 . . ?
C41 C42 H42A 109.5 . . ?
C41 C42 H42B 109.5 . . ?
H42A C42 H42B 109.5 . . ?
C41 C42 H42C 109.5 . . ?
H42A C42 H42C 109.5 . . ?
H42B C42 H42C 109.5 . . ?
C41 C43 H43A 109.5 . . ?
C41 C43 H43B 109.5 . . ?
H43A C43 H43B 109.5 . . ?
C41 C43 H43C 109.5 . . ?
H43A C43 H43C 109.5 . . ?
H43B C43 H43C 109.5 . . ?
C45 C44 O10 117.5(6) . . ?
C45 C44 C46 118.5(6) . . ?
O10 C44 C46 109.9(6) . . ?
C45 C44 H44A 102.7 . . ?
O10 C44 H44A 102.7 . . ?
C46 C44 H44A 102.7 . . ?
C44 C45 H45A 109.5 . . ?
C44 C45 H45B 109.5 . . ?
H45A C45 H45B 109.5 . . ?
C44 C45 H45C 109.5 . . ?
H45A C45 H45C 109.5 . . ?
H45B C45 H45C 109.5 . . ?
C44 C46 H46A 109.5 . . ?
C44 C46 H46B 109.5 . . ?
H46A C46 H46B 109.5 . . ?
C44 C46 H46C 109.5 . . ?
H46A C46 H46C 109.5 . . ?
H46B C46 H46C 109.5 . . ?
O11 C47 C48 110.0(5) . . ?
O11 C47 C49 108.5(5) . . ?
C48 C47 C49 113.0(6) . . ?
O11 C47 H47A 108.4 . . ?
C48 C47 H47A 108.4 . . ?
C49 C47 H47A 108.4 . . ?
C47 C48 H48A 109.5 . . ?
C47 C48 H48B 109.5 . . ?
H48A C48 H48B 109.5 . . ?
C47 C48 H48C 109.5 . . ?
H48A C48 H48C 109.5 . . ?
H48B C48 H48C 109.5 . . ?
C47 C49 H49A 109.5 . . ?
C47 C49 H49B 109.5 . . ?
H49A C49 H49B 109.5 . . ?
C47 C49 H49C 109.5 . . ?
H49A C49 H49C 109.5 . . ?
H49B C49 H49C 109.5 . . ?
O16 C50 C52 108.1(6) . . ?
O16 C50 C51 110.9(7) . . ?
C52 C50 C51 111.4(7) . . ?
O16 C50 H50A 108.8 . . ?
C52 C50 H50A 108.8 . . ?
C51 C50 H50A 108.8 . . ?
C50 C51 H51A 109.5 . . ?
C50 C51 H51B 109.5 . . ?
H51A C51 H51B 109.5 . . ?
C50 C51 H51C 109.5 . . ?
H51A C51 H51C 109.5 . . ?
H51B C51 H51C 109.5 . . ?
C50 C52 H52A 109.5 . . ?
C50 C52 H52B 109.5 . . ?
H52A C52 H52B 109.5 . . ?
C50 C52 H52C 109.5 . . ?
H52A C52 H52C 109.5 . . ?
H52B C52 H52C 109.5 . . ?

loop_
_geom_bond_atom_site_label_1
_geom_bond_atom_site_label_2
_geom_bond_distance
_geom_bond_site_symmetry_2
_geom_bond_publ_flag
Er1 O13 2.293(3) . ?
Er1 O6 2.299(3) . ?
Er1 O7 2.309(3) . ?
Er1 O2 2.326(3) . ?
Er1 O4 2.331(3) . ?
Er1 Cl2 2.5969(13) . ?
Er1 Cl1 2.6214(13) . ?
Er1 Ti2 3.5044(9) . ?
Er1 Ti1 3.6215(8) . ?
Ti1 O11 1.769(4) . ?
Ti1 O10 1.787(3) . ?
Ti1 O5 1.944(3) . ?
Ti1 O4 2.045(3) . ?
Ti1 O6 2.133(3) . ?
Ti1 O9 2.169(4) . ?
Ti2 O12 1.756(4) . ?
Ti2 O14 1.785(3) . ?
Ti2 O13 1.944(3) . ?
Ti2 O1 2.072(3) . ?
Ti2 O2 2.077(3) . ?
Ti2 O15 2.193(4) . ?
O1 C4 1.252(5) . ?
O2 C6 1.321(5) . ?
O3 C11 1.222(5) . ?
O4 C7 1.344(5) . ?
O5 C21 1.322(6) . ?
O6 C20 1.320(5) . ?
O7 C18 1.246(6) . ?
O8 C25 1.224(6) . ?
O9 C41 1.441(7) . ?
O9 H1 0.77(9) . ?
O10 C44 1.416(7) . ?
O11 C47 1.414(7) . ?
O12 C291 1.432(10) . ?
O12 C290 1.435(7) . ?
O13 C38 1.438(5) . ?
O14 C321 1.419(9) . ?
O14 C320 1.440(7) . ?
O15 C35 1.455(7) . ?
O15 H2 0.69(5) . ?
O16 C50 1.427(8) . ?
O16 H16 0.8497 . ?
C1 C2 1.385(7) . ?
C1 C14 1.387(7) . ?
C1 H1A 0.9500 . ?
C2 C3 1.391(7) . ?
C2 H2A 0.9500 . ?
C3 C12 1.405(6) . ?
C3 C4 1.476(6) . ?
C4 C5 1.442(6) . ?
C5 C6 1.400(6) . ?
C5 C10 1.429(6) . ?
C6 C7 1.426(6) . ?
C7 C8 1.381(6) . ?
C8 C9 1.392(7) . ?
C8 H8A 0.9500 . ?
C9 C10 1.378(6) . ?
C9 H9A 0.9500 . ?
C10 C11 1.475(6) . ?
C11 C12 1.485(7) . ?
C12 C13 1.390(7) . ?
C13 C14 1.378(7) . ?
C13 H13A 0.9500 . ?
C14 H14A 0.9500 . ?
C15 C16 1.382(7) . ?
C15 C28 1.391(8) . ?
C15 H15A 0.9500 . ?
C16 C17 1.385(7) . ?
C16 H16A 0.9500 . ?
C17 C26 1.403(7) . ?
C17 C18 1.487(6) . ?
C18 C19 1.449(6) . ?
C19 C20 1.391(6) . ?
C19 C24 1.429(6) . ?
C20 C21 1.439(6) . ?
C21 C22 1.382(7) . ?
C22 C23 1.389(7) . ?
C22 H22A 0.9500 . ?
C23 C24 1.374(7) . ?
C23 H23A 0.9500 . ?
C24 C25 1.475(7) . ?
C25 C26 1.490(7) . ?
C26 C27 1.393(7) . ?
C27 C28 1.367(8) . ?
C27 H27A 0.9500 . ?
C28 H28A 0.9500 . ?
C290 C310 1.476(8) . ?
C290 C300 1.484(8) . ?
C290 H290 1.0000 . ?
C300 H30A 0.9800 . ?
C300 H30B 0.9800 . ?
C300 H30C 0.9800 . ?
C310 H31A 0.9800 . ?
C310 H31B 0.9800 . ?
C310 H31C 0.9800 . ?
C291 C311 1.494(10) . ?
C291 C301 1.496(10) . ?
C291 H291 1.0000 . ?
C301 H30D 0.9800 . ?
C301 H30E 0.9800 . ?
C301 H30F 0.9800 . ?
C311 H31D 0.9800 . ?
C311 H31E 0.9800 . ?
C311 H31F 0.9800 . ?
C320 C330 1.487(8) . ?
C320 C340 1.508(8) . ?
C320 H320 1.0000 . ?
C330 H33A 0.9800 . ?
C330 H33B 0.9800 . ?
C330 H33C 0.9800 . ?
C340 H34A 0.9800 . ?
C340 H34B 0.9800 . ?
C340 H34C 0.9800 . ?
C321 C331 1.480(9) . ?
C321 C341 1.488(10) . ?
C321 H321 1.0000 . ?
C331 H33D 0.9800 . ?
C331 H33E 0.9800 . ?
C331 H33F 0.9800 . ?
C341 H34D 0.9800 . ?
C341 H34E 0.9800 . ?
C341 H34F 0.9800 . ?
C35 C37 1.485(9) . ?
C35 C36 1.504(9) . ?
C35 H35A 1.0000 . ?
C36 H36A 0.9800 . ?
C36 H36B 0.9800 . ?
C36 H36C 0.9800 . ?
C37 H37A 0.9800 . ?
C37 H37B 0.9800 . ?
C37 H37C 0.9800 . ?
C38 C40 1.498(8) . ?
C38 C39 1.519(8) . ?
C38 H38A 1.0000 . ?
C39 H39A 0.9800 . ?
C39 H39B 0.9800 . ?
C39 H39C 0.9800 . ?
C40 H40A 0.9800 . ?
C40 H40B 0.9800 . ?
C40 H40C 0.9800 . ?
C41 C43 1.501(8) . ?
C41 C42 1.506(9) . ?
C41 H41A 1.0000 . ?
C42 H42A 0.9800 . ?
C42 H42B 0.9800 . ?
C42 H42C 0.9800 . ?
C43 H43A 0.9800 . ?
C43 H43B 0.9800 . ?
C43 H43C 0.9800 . ?
C44 C45 1.402(9) . ?
C44 C46 1.492(9) . ?
C44 H44A 1.0000 . ?
C45 H45A 0.9800 . ?
C45 H45B 0.9800 . ?
C45 H45C 0.9800 . ?
C46 H46A 0.9800 . ?
C46 H46B 0.9800 . ?
C46 H46C 0.9800 . ?
C47 C48 1.494(9) . ?
C47 C49 1.524(8) . ?
C47 H47A 1.0000 . ?
C48 H48A 0.9800 . ?
C48 H48B 0.9800 . ?
C48 H48C 0.9800 . ?
C49 H49A 0.9800 . ?
C49 H49B 0.9800 . ?
C49 H49C 0.9800 . ?
C50 C52 1.457(10) . ?
C50 C51 1.494(10) . ?
C50 H50A 1.0000 . ?
C51 H51A 0.9800 . ?
C51 H51B 0.9800 . ?
C51 H51C 0.9800 . ?
C52 H52A 0.9800 . ?
C52 H52B 0.9800 . ?
C52 H52C 0.9800 . ?

loop_
_geom_hbond_atom_site_label_D
_geom_hbond_atom_site_label_H
_geom_hbond_atom_site_label_A
_geom_hbond_distance_DH
_geom_hbond_distance_HA
_geom_hbond_distance_DA
_geom_hbond_angle_DHA
_geom_hbond_site_symmetry_A
_geom_hbond_publ_flag
O16 H16 O8 0.85 2.23 3.080(6) 179.7 . yes

loop_
_geom_torsion_atom_site_label_1
_geom_torsion_atom_site_label_2
_geom_torsion_atom_site_label_3
_geom_torsion_atom_site_label_4
_geom_torsion
_geom_torsion_site_symmetry_1
_geom_torsion_site_symmetry_2
_geom_torsion_site_symmetry_3
_geom_torsion_site_symmetry_4
_geom_torsion_publ_flag
O11 Ti1 O10 C44 56.6(7) . . . . ?
O5 Ti1 O10 C44 -43.5(7) . . . . ?
O4 Ti1 O10 C44 151.4(6) . . . . ?
O6 Ti1 O10 C44 -99.9(8) . . . . ?
O9 Ti1 O10 C44 -132.9(6) . . . . ?
Er1 Ti1 O10 C44 173.5(6) . . . . ?
O10 Ti1 O11 C47 124.4(8) . . . . ?
O5 Ti1 O11 C47 -139.4(8) . . . . ?
O4 Ti1 O11 C47 11.3(8) . . . . ?
O6 Ti1 O11 C47 -62.0(8) . . . . ?
O9 Ti1 O11 C47 5.0(14) . . . . ?
Er1 Ti1 O11 C47 -25.1(8) . . . . ?
O14 Ti2 O12 C291 -149(2) . . . . ?
O13 Ti2 O12 C291 -43(2) . . . . ?
O1 Ti2 O12 C291 115(2) . . . . ?
O2 Ti2 O12 C291 35(2) . . . . ?
O15 Ti2 O12 C291 95(2) . . . . ?
Er1 Ti2 O12 C291 -5(2) . . . . ?
O14 Ti2 O12 C290 129.8(10) . . . . ?
O13 Ti2 O12 C290 -123.8(10) . . . . ?
O1 Ti2 O12 C290 34.7(10) . . . . ?
O2 Ti2 O12 C290 -45.7(10) . . . . ?
O15 Ti2 O12 C290 14.3(15) . . . . ?
Er1 Ti2 O12 C290 -85.6(10) . . . . ?
O12 Ti2 O14 C321 -55.3(19) . . . . ?
O13 Ti2 O14 C321 -159.1(19) . . . . ?
O1 Ti2 O14 C321 34.6(19) . . . . ?
O2 Ti2 O14 C321 107.7(19) . . . . ?
O15 Ti2 O14 C321 114.2(19) . . . . ?
Er1 Ti2 O14 C321 -173.6(18) . . . . ?
O12 Ti2 O14 C320 -7.9(6) . . . . ?
O13 Ti2 O14 C320 -111.7(6) . . . . ?
O1 Ti2 O14 C320 82.0(6) . . . . ?
O2 Ti2 O14 C320 155.2(6) . . . . ?
O15 Ti2 O14 C320 161.6(6) . . . . ?
Er1 Ti2 O14 C320 -126.2(5) . . . . ?
C14 C1 C2 C3 -0.8(8) . . . . ?
C1 C2 C3 C12 0.0(8) . . . . ?
C1 C2 C3 C4 -179.3(5) . . . . ?
Ti2 O1 C4 C5 -0.4(8) . . . . ?
Ti2 O1 C4 C3 178.1(3) . . . . ?
C2 C3 C4 O1 -2.4(7) . . . . ?
C12 C3 C4 O1 178.4(4) . . . . ?
C2 C3 C4 C5 176.2(5) . . . . ?
C12 C3 C4 C5 -3.1(7) . . . . ?
O1 C4 C5 C6 3.0(7) . . . . ?
C3 C4 C5 C6 -175.5(4) . . . . ?
O1 C4 C5 C10 -177.6(5) . . . . ?
C3 C4 C5 C10 3.9(7) . . . . ?
Ti2 O2 C6 C5 -5.3(7) . . . . ?
Er1 O2 C6 C5 -171.0(3) . . . . ?
Ti2 O2 C6 C7 175.5(3) . . . . ?
Er1 O2 C6 C7 9.8(5) . . . . ?
C10 C5 C6 O2 -179.6(4) . . . . ?
C4 C5 C6 O2 -0.1(7) . . . . ?
C10 C5 C6 C7 -0.4(7) . . . . ?
C4 C5 C6 C7 179.1(4) . . . . ?
Ti1 O4 C7 C8 -12.7(7) . . . . ?
Er1 O4 C7 C8 166.0(4) . . . . ?
Ti1 O4 C7 C6 168.4(3) . . . . ?
Er1 O4 C7 C6 -13.0(5) . . . . ?
O2 C6 C7 O4 2.2(6) . . . . ?
C5 C6 C7 O4 -177.1(4) . . . . ?
O2 C6 C7 C8 -176.8(4) . . . . ?
C5 C6 C7 C8 3.9(7) . . . . ?
O4 C7 C8 C9 177.4(5) . . . . ?
C6 C7 C8 C9 -3.7(8) . . . . ?
C7 C8 C9 C10 -0.1(8) . . . . ?
C8 C9 C10 C5 3.6(8) . . . . ?
C8 C9 C10 C11 -174.4(5) . . . . ?
C6 C5 C10 C9 -3.3(7) . . . . ?
C4 C5 C10 C9 177.2(5) . . . . ?
C6 C5 C10 C11 174.7(4) . . . . ?
C4 C5 C10 C11 -4.8(7) . . . . ?
C9 C10 C11 O3 5.5(8) . . . . ?
C5 C10 C11 O3 -172.6(5) . . . . ?
C9 C10 C11 C12 -177.5(5) . . . . ?
C5 C10 C11 C12 4.5(7) . . . . ?
C2 C3 C12 C13 0.7(7) . . . . ?
C4 C3 C12 C13 180.0(5) . . . . ?
C2 C3 C12 C11 -176.3(5) . . . . ?
C4 C3 C12 C11 3.0(7) . . . . ?
O3 C11 C12 C13 -3.5(8) . . . . ?
C10 C11 C12 C13 179.3(5) . . . . ?
O3 C11 C12 C3 173.5(5) . . . . ?
C10 C11 C12 C3 -3.6(7) . . . . ?
C3 C12 C13 C14 -0.7(8) . . . . ?
C11 C12 C13 C14 176.4(5) . . . . ?
C12 C13 C14 C1 -0.1(9) . . . . ?
C2 C1 C14 C13 0.8(9) . . . . ?
C28 C15 C16 C17 -1.1(8) . . . . ?
C15 C16 C17 C26 -0.3(8) . . . . ?
C15 C16 C17 C18 178.8(5) . . . . ?
Er1 O7 C18 C19 6.7(8) . . . . ?
Er1 O7 C18 C17 -175.3(3) . . . . ?
C16 C17 C18 O7 -4.6(7) . . . . ?
C26 C17 C18 O7 174.4(4) . . . . ?
C16 C17 C18 C19 173.5(4) . . . . ?
C26 C17 C18 C19 -7.5(7) . . . . ?
O7 C18 C19 C20 6.5(7) . . . . ?
C17 C18 C19 C20 -171.5(4) . . . . ?
O7 C18 C19 C24 -176.3(4) . . . . ?
C17 C18 C19 C24 5.8(6) . . . . ?
Ti1 O6 C20 C19 177.8(4) . . . . ?
Er1 O6 C20 C19 -15.5(7) . . . . ?
Ti1 O6 C20 C21 -1.4(5) . . . . ?
Er1 O6 C20 C21 165.3(3) . . . . ?
C24 C19 C20 O6 -179.3(4) . . . . ?
C18 C19 C20 O6 -2.0(7) . . . . ?
C24 C19 C20 C21 -0.1(7) . . . . ?
C18 C19 C20 C21 177.2(4) . . . . ?
Ti1 O5 C21 C22 -176.2(4) . . . . ?
Ti1 O5 C21 C20 2.8(5) . . . . ?
O6 C20 C21 O5 -0.7(6) . . . . ?
C19 C20 C21 O5 180.0(4) . . . . ?
O6 C20 C21 C22 178.4(4) . . . . ?
C19 C20 C21 C22 -0.9(7) . . . . ?
O5 C21 C22 C23 -179.9(5) . . . . ?
C20 C21 C22 C23 1.1(7) . . . . ?
C21 C22 C23 C24 -0.3(8) . . . . ?
C22 C23 C24 C19 -0.8(8) . . . . ?
C22 C23 C24 C25 -178.4(5) . . . . ?
C20 C19 C24 C23 0.9(7) . . . . ?
C18 C19 C24 C23 -176.4(4) . . . . ?
C20 C19 C24 C25 178.6(4) . . . . ?
C18 C19 C24 C25 1.3(7) . . . . ?
C23 C24 C25 O8 -7.7(7) . . . . ?
C19 C24 C25 O8 174.7(5) . . . . ?
C23 C24 C25 C26 171.1(4) . . . . ?
C19 C24 C25 C26 -6.6(7) . . . . ?
C16 C17 C26 C27 1.1(7) . . . . ?
C18 C17 C26 C27 -177.9(4) . . . . ?
C16 C17 C26 C25 -178.8(5) . . . . ?
C18 C17 C26 C25 2.1(7) . . . . ?
O8 C25 C26 C27 3.7(7) . . . . ?
C24 C25 C26 C27 -175.1(4) . . . . ?
O8 C25 C26 C17 -176.4(5) . . . . ?
C24 C25 C26 C17 4.8(7) . . . . ?
C17 C26 C27 C28 -0.5(7) . . . . ?
C25 C26 C27 C28 179.4(5) . . . . ?
C26 C27 C28 C15 -0.9(8) . . . . ?
C16 C15 C28 C27 1.7(9) . . . . ?
Ti2 O12 C290 C310 -66.2(13) . . . . ?
Ti2 O12 C290 C300 161.0(8) . . . . ?
Ti2 O12 C291 C311 -64(3) . . . . ?
Ti2 O12 C291 C301 166.0(17) . . . . ?
Ti2 O14 C320 C330 160.4(6) . . . . ?
Ti2 O14 C320 C340 -73.8(9) . . . . ?
Ti2 O14 C321 C331 -173.2(14) . . . . ?
Ti2 O14 C321 C341 51(3) . . . . ?
Ti2 O15 C35 C37 147.0(4) . . . . ?
Ti2 O15 C35 C36 -86.3(6) . . . . ?
Ti2 O13 C38 C40 -79.9(5) . . . . ?
Er1 O13 C38 C40 112.1(4) . . . . ?
Ti2 O13 C38 C39 46.6(6) . . . . ?
Er1 O13 C38 C39 -121.4(4) . . . . ?
Ti1 O9 C41 C43 99.8(5) . . . . ?
Ti1 O9 C41 C42 -135.1(4) . . . . ?
Ti1 O10 C44 C45 -56.0(11) . . . . ?
Ti1 O10 C44 C46 164.5(5) . . . . ?
Ti1 O11 C47 C48 101.2(8) . . . . ?
Ti1 O11 C47 C49 -134.7(7) . . . . ?
